data_2014521
loop_
_publ_author_name
'He, Hong-Yin'
'Chen, Jie'
'Wang, Xiao-Hua'
'Zhu, Long-Guan'

_publ_section_title
;
 Poly[[diaquacobalt(II)]-di-\m-4-cyanobenzoato-\k^4^<i>O</i>:<i>O</i>']
;
_journal_issue 10
_journal_name_full 'Acta Crystallographica Section C'
_journal_page_first m540
_journal_page_last m542
_journal_paper_doi 10.1107/S0108270104021766
_journal_volume 60
_journal_year 2004
_chemical_formula_iupac '[Co (C8 H4 N O2)2 (H2 O)2]'
_chemical_formula_moiety 'C16 H12 Co N2 O6'
_chemical_formula_sum 'C16 H12 Co N2 O6'
_chemical_formula_weight 387.21
_chemical_name_systematic
;
Poly[[diaquacobalt(II)]-di-\m-4-cyanobenzoato-\k^4^O:O']
;
_space_group_IT_number 14
_symmetry_cell_setting monoclinic
_symmetry_space_group_name_Hall '-P 2ybc'
_symmetry_space_group_name_H-M 'P 1 21/c 1'
_atom_sites_solution_hydrogens geom
_atom_sites_solution_primary direct
_atom_sites_solution_secondary difmap
_audit_creation_method SHELXL97
_cell_angle_alpha 90.00
_cell_angle_beta 96.979(2)
_cell_angle_gamma 90.00
_cell_formula_units_Z 2
_cell_length_a 15.5951(18)
_cell_length_b 6.6087(7)
_cell_length_c 7.3635(8)
_cell_measurement_reflns_used 2419
_cell_measurement_temperature 293(2)
_cell_measurement_theta_max 56.385
_cell_measurement_theta_min 5.263
_cell_volume 753.28(14)
_computing_cell_refinement SMART
_computing_data_collection 'SMART (Bruker, 1997)'
_computing_data_reduction 'SHELXTL (Bruker, 1997)'
_computing_molecular_graphics 'ORTEP-3 for Windows (Farrugia, 1997)'
_computing_publication_material 'WinGX (Farrugia, 1999)'
_computing_structure_refinement 'SHELXL97 (Sheldrick, 1997)'
_computing_structure_solution 'SHELXS97 (Sheldrick, 1997)'
_diffrn_ambient_temperature 293(2)
_diffrn_measured_fraction_theta_full 0.995
_diffrn_measured_fraction_theta_max 0.995
_diffrn_measurement_device_type 'Bruker SMART CCD area-detector'
_diffrn_measurement_method '\f and \w'
_diffrn_radiation_monochromator graphite
_diffrn_radiation_source 'fine-focus sealed tube'
_diffrn_radiation_type MoK\a
_diffrn_radiation_wavelength 0.71073
_diffrn_reflns_av_R_equivalents 0.0771
_diffrn_reflns_av_sigmaI/netI 0.0563
_diffrn_reflns_limit_h_max 19
_diffrn_reflns_limit_h_min -19
_diffrn_reflns_limit_k_max 7
_diffrn_reflns_limit_k_min -8
_diffrn_reflns_limit_l_max 9
_diffrn_reflns_limit_l_min -7
_diffrn_reflns_number 4306
_diffrn_reflns_theta_full 27.09
_diffrn_reflns_theta_max 27.09
_diffrn_reflns_theta_min 2.63
_diffrn_standards_decay_% 0
_diffrn_standards_interval_count 0
_diffrn_standards_interval_time 0
_diffrn_standards_number 0
_exptl_absorpt_coefficient_mu 1.178
_exptl_absorpt_correction_T_max 0.809
_exptl_absorpt_correction_T_min 0.639
_exptl_absorpt_correction_type multi-scan
_exptl_absorpt_process_details '(SADABS; Sheldrick, 1996)'
_exptl_crystal_colour 'dark red'
_exptl_crystal_density_diffrn 1.707
_exptl_crystal_density_meas ?
_exptl_crystal_density_method 'not measured'
_exptl_crystal_description block
_exptl_crystal_F_000 394
_exptl_crystal_size_max 0.478
_exptl_crystal_size_mid 0.323
_exptl_crystal_size_min 0.175
_refine_diff_density_max 0.488
_refine_diff_density_min -0.380
_refine_ls_extinction_method none
_refine_ls_goodness_of_fit_ref 1.095
_refine_ls_hydrogen_treatment mixed
_refine_ls_matrix_type full
_refine_ls_number_parameters 121
_refine_ls_number_reflns 1656
_refine_ls_number_restraints 2
_refine_ls_restrained_S_all 1.097
_refine_ls_R_factor_all 0.0382
_refine_ls_R_factor_gt 0.0354
_refine_ls_shift/su_max 0.000
_refine_ls_shift/su_mean 0.000
_refine_ls_structure_factor_coef Fsqd
_refine_ls_weighting_details 'calc w = 1/[\s^2^(Fo^2^)+(0.0445P)^2^+0.1431P] where P=(Fo^2^+2Fc^2^)/3'
_refine_ls_weighting_scheme calc
_refine_ls_wR_factor_gt 0.0953
_refine_ls_wR_factor_ref 0.0967
_reflns_number_gt 1473
_reflns_number_total 1656
_reflns_threshold_expression I>2\s(I)
_cod_data_source_file ob1199.cif
_cod_data_source_block I
_cod_depositor_comments
;
The following automatic conversions were performed:
'_symmetry_cell_setting' value 'Monoclinic' changed to 'monoclinic'
according to '/home/saulius/struct/CIF-dictionaries/cif_core.dic'
dictionary named 'cif_core.dic' version 2.4.1 from
2010-06-29.

'_geom_bond_publ_flag' value 'Yes' changed to 'yes' according
to '/home/saulius/struct/CIF-dictionaries/cif_core.dic' dictionary named
'cif_core.dic' version 2.4.1 from 2010-06-29 (5 times).

Automatic conversion script
Id: cif_fix_enum 1527 2010-12-29 10:47:43Z saulius 

The following automatic conversions were performed:

'_symmetry_cell_setting' value 'Monoclinic' changed to 'monoclinic'
according to /home/saulius/struct/CIF-dictionaries/cif_core.dic
dictionary named 'cif_core.dic' version 2.4.1 from
2010-06-29.

'_geom_bond_publ_flag' value 'Yes' changed to 'yes'
according to /home/saulius/struct/CIF-dictionaries/cif_core.dic
dictionary named 'cif_core.dic' version 2.4.1 from 2010-06-29 (5
times).

'_geom_angle_publ_flag' value 'Yes' changed to 'yes'
according to /home/saulius/struct/CIF-dictionaries/cif_core.dic
dictionary named 'cif_core.dic' version 2.4.1 from 2010-06-29 (6
times).

Automatic conversion script
Id: cif_fix_values 1715 2011-07-08 13:25:40Z adriana 

The following automatic conversions were performed:

'_exptl_crystal_density_meas' value 'not measured' was changed to '?'
- the value is perceived as not measured.

Automatic conversion script
Id: cif_fix_values 3008 2015-01-20 13:52:24Z robertas 
;
_cod_original_sg_symbol_H-M 'P 21/c'
_cod_database_code 2014521
_cod_database_fobs_code 2014521

loop_
_symmetry_equiv_pos_as_xyz
'x, y, z'
'-x, y+1/2, -z+1/2'
'-x, -y, -z'
'x, -y-1/2, z-1/2'

loop_
_atom_site_label
_atom_site_fract_x
_atom_site_fract_y
_atom_site_fract_z
_atom_site_U_iso_or_equiv
_atom_site_adp_type
_atom_site_calc_flag
_atom_site_refinement_flags
_atom_site_occupancy
_atom_site_disorder_assembly
_atom_site_disorder_group
_atom_site_type_symbol
Co1 0.5000 0.0000 0.5000 0.02046(16) Uani d S 1 . . Co
O1 0.40647(9) 0.0898(2) 0.2955(2) 0.0276(3) Uani d . 1 . . O
O2 0.43076(9) 0.4085(2) 0.2205(2) 0.0271(3) Uani d . 1 . . O
O3 0.43785(10) -0.2806(2) 0.4963(2) 0.0299(4) Uani d D 1 . . O
N1 -0.03135(14) 0.2769(4) -0.2059(4) 0.0516(6) Uani d . 1 . . N
C1 0.38325(12) 0.2521(3) 0.2183(3) 0.0213(4) Uani d . 1 . . C
C2 0.29348(12) 0.2601(3) 0.1205(3) 0.0233(4) Uani d . 1 . . C
C3 0.25493(14) 0.4445(4) 0.0693(4) 0.0318(5) Uani d . 1 . . C
H3 0.2860 0.5639 0.0914 0.038 Uiso calc R 1 . . H
C4 0.17131(15) 0.4512(4) -0.0136(4) 0.0365(6) Uani d . 1 . . C
H4 0.1452 0.5749 -0.0450 0.044 Uiso calc R 1 . . H
C5 0.12597(13) 0.2722(4) -0.0504(3) 0.0306(5) Uani d . 1 . . C
C6 0.16418(14) 0.0871(4) -0.0033(3) 0.0362(5) Uani d . 1 . . C
H6 0.1339 -0.0326 -0.0297 0.043 Uiso calc R 1 . . H
C7 0.24769(14) 0.0829(4) 0.0833(3) 0.0317(5) Uani d . 1 . . C
H7 0.2735 -0.0406 0.1170 0.038 Uiso calc R 1 . . H
C8 0.03780(15) 0.2767(4) -0.1383(3) 0.0379(6) Uani d . 1 . . C
H3A 0.4328(19) -0.364(4) 0.402(3) 0.050 Uiso d D 1 . . H
H3B 0.4553(17) -0.353(4) 0.594(3) 0.050 Uiso d D 1 . . H

loop_
_atom_site_aniso_label
_atom_site_aniso_U_11
_atom_site_aniso_U_22
_atom_site_aniso_U_33
_atom_site_aniso_U_12
_atom_site_aniso_U_13
_atom_site_aniso_U_23
Co1 0.0176(2) 0.0203(2) 0.0226(2) 0.00134(13) -0.00087(15) -0.00080(15)
O1 0.0223(7) 0.0265(8) 0.0320(8) 0.0011(6) -0.0054(6) 0.0049(7)
O2 0.0241(7) 0.0273(8) 0.0293(8) -0.0044(6) 0.0003(6) 0.0023(7)
O3 0.0361(8) 0.0218(8) 0.0308(8) -0.0032(6) -0.0002(7) 0.0012(6)
N1 0.0287(11) 0.0624(15) 0.0602(15) 0.0034(10) -0.0090(10) -0.0005(13)
C1 0.0186(9) 0.0238(10) 0.0219(10) 0.0006(7) 0.0042(8) -0.0011(8)
C2 0.0187(9) 0.0283(11) 0.0227(10) 0.0013(7) 0.0021(8) 0.0021(8)
C3 0.0252(11) 0.0270(10) 0.0416(14) 0.0001(9) -0.0024(10) 0.0016(10)
C4 0.0286(12) 0.0347(12) 0.0443(15) 0.0092(9) -0.0026(11) 0.0056(11)
C5 0.0185(10) 0.0456(14) 0.0270(11) 0.0016(8) 0.0000(9) 0.0011(10)
C6 0.0256(11) 0.0370(13) 0.0434(14) -0.0068(9) -0.0054(10) -0.0010(12)
C7 0.0251(10) 0.0276(11) 0.0405(13) 0.0014(9) -0.0042(9) 0.0046(11)
C8 0.0264(12) 0.0473(14) 0.0385(14) 0.0037(10) -0.0016(10) 0.0015(12)

loop_
_atom_type_symbol
_atom_type_description
_atom_type_scat_dispersion_real
_atom_type_scat_dispersion_imag
_atom_type_scat_source
C C 0.0033 0.0016 'International Tables Vol C Tables 4.2.6.8 and 6.1.1.4'
H H 0.0000 0.0000 'International Tables Vol C Tables 4.2.6.8 and 6.1.1.4'
N N 0.0061 0.0033 'International Tables Vol C Tables 4.2.6.8 and 6.1.1.4'
O O 0.0106 0.0060 'International Tables Vol C Tables 4.2.6.8 and 6.1.1.4'
Co Co 0.3494 0.9721 'International Tables Vol C Tables 4.2.6.8 and 6.1.1.4'

loop_
_geom_angle_atom_site_label_1
_geom_angle_atom_site_label_2
_geom_angle_atom_site_label_3
_geom_angle_site_symmetry_1
_geom_angle_site_symmetry_3
_geom_angle
_geom_angle_publ_flag
O1 Co1 O1 3_656 . 180.0 ?
O1 Co1 O3 3_656 . 92.30(6) yes
O1 Co1 O3 . . 87.70(6) yes
O1 Co1 O3 3_656 3_656 87.70(6) ?
O1 Co1 O3 . 3_656 92.30(6) ?
O3 Co1 O3 . 3_656 180.0 ?
O1 Co1 O2 3_656 4_566 84.51(6) ?
O1 Co1 O2 . 4_566 95.49(6) yes
O3 Co1 O2 . 4_566 89.13(6) yes
O3 Co1 O2 3_656 4_566 90.87(6) ?
O1 Co1 O2 3_656 2_645 95.49(6) ?
O1 Co1 O2 . 2_645 84.51(6) yes
O3 Co1 O2 . 2_645 90.87(6) yes
O3 Co1 O2 3_656 2_645 89.13(6) ?
O2 Co1 O2 4_566 2_645 180.0 ?
C1 O1 Co1 . . 136.41(13) ?
C1 O2 Co1 . 2_655 124.48(14) ?
Co1 O3 H3A . . 124(2) ?
Co1 O3 H3B . . 112.0(19) ?
H3A O3 H3B . . 107(3) ?
O1 C1 O2 . . 123.85(18) ?
O1 C1 C2 . . 116.93(17) ?
O2 C1 C2 . . 119.21(17) ?
C7 C2 C3 . . 119.54(19) ?
C7 C2 C1 . . 119.78(18) ?
C3 C2 C1 . . 120.67(19) ?
C4 C3 C2 . . 120.4(2) ?
C4 C3 H3 . . 119.8 ?
C2 C3 H3 . . 119.8 ?
C3 C4 C5 . . 119.6(2) ?
C3 C4 H4 . . 120.2 ?
C5 C4 H4 . . 120.2 ?
C6 C5 C4 . . 120.67(19) ?
C6 C5 C8 . . 119.1(2) ?
C4 C5 C8 . . 120.2(2) ?
C7 C6 C5 . . 119.1(2) ?
C7 C6 H6 . . 120.4 ?
C5 C6 H6 . . 120.4 ?
C6 C7 C2 . . 120.7(2) ?
C6 C7 H7 . . 119.6 ?
C2 C7 H7 . . 119.6 ?
N1 C8 C5 . . 178.8(3) ?

loop_
_geom_bond_atom_site_label_1
_geom_bond_atom_site_label_2
_geom_bond_site_symmetry_2
_geom_bond_distance
_geom_bond_publ_flag
Co1 O1 3_656 2.0527(14) ?
Co1 O1 . 2.0527(14) yes
Co1 O3 . 2.0913(15) yes
Co1 O3 3_656 2.0913(15) ?
Co1 O2 4_566 2.1437(14) yes
Co1 O2 2_645 2.1437(14) ?
O1 C1 . 1.247(2) yes
O2 C1 . 1.270(2) yes
O2 Co1 2_655 2.1437(14) ?
O3 H3A . 0.884(10) ?
O3 H3B . 0.878(10) ?
N1 C8 . 1.132(3) ?
C1 C2 . 1.495(3) ?
C2 C7 . 1.382(3) ?
C2 C3 . 1.391(3) ?
C3 C4 . 1.372(3) ?
C3 H3 . 0.9300 ?
C4 C5 . 1.388(4) ?
C4 H4 . 0.9300 ?
C5 C6 . 1.386(3) ?
C5 C8 . 1.447(3) ?
C6 C7 . 1.379(3) ?
C6 H6 . 0.9300 ?
C7 H7 . 0.9300 ?

loop_
_geom_hbond_atom_site_label_D
_geom_hbond_atom_site_label_H
_geom_hbond_atom_site_label_A
_geom_hbond_site_symmetry_A
_geom_hbond_distance_DH
_geom_hbond_distance_HA
_geom_hbond_distance_DA
_geom_hbond_angle_DHA
O3 H3A O2 1_545 0.884(10) 2.007(12) 2.881(2) 170(3)
O3 H3B O2 3_656 0.878(10) 2.14(2) 2.867(2) 140(2)
O3 H3B O1 4_556 0.878(10) 2.348(19) 3.087(2) 142(2)

loop_
_geom_torsion_atom_site_label_1
_geom_torsion_atom_site_label_2
_geom_torsion_atom_site_label_3
_geom_torsion_atom_site_label_4
_geom_torsion_site_symmetry_1
_geom_torsion
_geom_torsion_publ_flag
O3 Co1 O1 C1 . 169.5(2) ?
O3 Co1 O1 C1 3_656 -10.5(2) ?
O2 Co1 O1 C1 4_566 80.6(2) ?
O2 Co1 O1 C1 2_645 -99.4(2) ?
Co1 O1 C1 O2 . 19.6(3) yes
Co1 O1 C1 C2 . -159.46(15) ?
Co1 O2 C1 O1 2_655 100.8(2) yes
Co1 O2 C1 C2 2_655 -80.2(2) ?
O1 C1 C2 C7 . -14.5(3) ?
O2 C1 C2 C7 . 166.4(2) ?
O1 C1 C2 C3 . 164.4(2) ?
O2 C1 C2 C3 . -14.8(3) ?
C7 C2 C3 C4 . 1.5(4) ?
C1 C2 C3 C4 . -177.3(2) ?
C2 C3 C4 C5 . -1.6(4) ?
C3 C4 C5 C6 . 0.3(4) ?
C3 C4 C5 C8 . -179.8(2) ?
C4 C5 C6 C7 . 0.9(4) ?
C8 C5 C6 C7 . -178.9(2) ?
C5 C6 C7 C2 . -1.0(4) ?
C3 C2 C7 C6 . -0.3(4) ?
C1 C2 C7 C6 . 178.6(2) ?
